data_7023538
loop_
_publ_author_name
'Vuong, Khuong Q.'
'Timerbulatova, Marina G.'
'Peterson, Matthew B.'
'Bhadbhade, Mohan'
'Messerle, Barbara A.'

_publ_section_title
;
 Cationic Rh and Ir complexes containing bidentate
 imidazolylidene-1,2,3-triazole donor ligands: synthesis and preliminary
 catalytic studies.
;
_journal_issue 39
_journal_name_full 'Dalton transactions (Cambridge, England : 2003)'
_journal_page_first 14298
_journal_page_last 14308
_journal_paper_doi 10.1039/c3dt51440d
_journal_volume 42
_journal_year 2013
_chemical_formula_moiety 'C25 H25 N5 O3 Rh, C24 H20 B'
_chemical_formula_sum 'C49 H45 B N5 O3 Rh'
_chemical_formula_weight 865.62
_chemical_name_systematic
;
?
;
_space_group_IT_number 14
_symmetry_cell_setting monoclinic
_symmetry_space_group_name_Hall '-P 2ybc'
_symmetry_space_group_name_H-M 'P 1 21/c 1'
_atom_sites_solution_hydrogens geom
_atom_sites_solution_primary direct
_atom_sites_solution_secondary difmap
_audit_creation_method SHELXL-97
_cell_angle_alpha 90.00
_cell_angle_beta 90.01(1)
_cell_angle_gamma 90.00
_cell_formula_units_Z 4
_cell_length_a 17.012(4)
_cell_length_b 16.520(4)
_cell_length_c 14.645(2)
_cell_measurement_reflns_used 4501
_cell_measurement_temperature 150(2)
_cell_measurement_theta_max 23.121
_cell_measurement_theta_min 2.437
_cell_volume 4115.8(15)
_computing_cell_refinement '<i>APEX2 </i>(Bruker, 2007)'
_computing_data_collection '<i>APEX2 </i>(Bruker, 2007)'
_computing_data_reduction '<i>APEX2 </i>(Bruker, 2007)'
_computing_molecular_graphics '<i>SHELXTL-Plus</i> (Sheldrick, 2008)'
_computing_structure_refinement '<i>SHELXL-97</i> (Sheldrick, 2008)'
_computing_structure_solution '<i>SHELXS-97</i> (Sheldrick, 2008)'
_diffrn_ambient_temperature 150(2)
_diffrn_measured_fraction_theta_full 0.989
_diffrn_measured_fraction_theta_max 0.989
_diffrn_measurement_device_type 'Bruker kappa APEXII CCD Diffractometer'
_diffrn_measurement_method '\f scans, and \w scans with \k offsets'
_diffrn_radiation_monochromator graphite
_diffrn_radiation_source 'fine-focus sealed tube'
_diffrn_radiation_type MoK\a
_diffrn_radiation_wavelength 0.71073
_diffrn_reflns_av_R_equivalents 0.0724
_diffrn_reflns_av_sigmaI/netI 0.0666
_diffrn_reflns_limit_h_max 20
_diffrn_reflns_limit_h_min -16
_diffrn_reflns_limit_k_max 19
_diffrn_reflns_limit_k_min -19
_diffrn_reflns_limit_l_max 17
_diffrn_reflns_limit_l_min -14
_diffrn_reflns_number 29045
_diffrn_reflns_theta_full 25.00
_diffrn_reflns_theta_max 25.00
_diffrn_reflns_theta_min 3.03
_exptl_absorpt_coefficient_mu 0.465
_exptl_absorpt_correction_T_max 0.9598
_exptl_absorpt_correction_T_min 0.8754
_exptl_absorpt_correction_type multi-scan
_exptl_absorpt_process_details 'SADABS (Bruker, 2001)'
_exptl_crystal_colour 'Dark red'
_exptl_crystal_density_diffrn 1.397
_exptl_crystal_density_method 'not measured'
_exptl_crystal_description 'Square plates'
_exptl_crystal_F_000 1792
_exptl_crystal_size_max 0.29
_exptl_crystal_size_mid 0.23
_exptl_crystal_size_min 0.09
_refine_diff_density_max 0.314
_refine_diff_density_min -0.366
_refine_diff_density_rms 0.069
_refine_ls_extinction_method none
_refine_ls_goodness_of_fit_ref 0.998
_refine_ls_hydrogen_treatment constr
_refine_ls_matrix_type full
_refine_ls_number_parameters 549
_refine_ls_number_reflns 7168
_refine_ls_number_restraints 0
_refine_ls_restrained_S_all 0.998
_refine_ls_R_factor_all 0.0654
_refine_ls_R_factor_gt 0.0377
_refine_ls_shift/su_max 0.003
_refine_ls_shift/su_mean 0.000
_refine_ls_structure_factor_coef Fsqd
_refine_ls_weighting_details 'calc w=1/[\s^2^(Fo^2^)+(0.0283P)^2^+3.1794P] where P=(Fo^2^+2Fc^2^)/3'
_refine_ls_weighting_scheme calc
_refine_ls_wR_factor_gt 0.0791
_refine_ls_wR_factor_ref 0.0906
_reflns_number_gt 5248
_reflns_number_total 7168
_reflns_threshold_expression >2sigma(I)
_cod_data_source_file c3dt51440d.txt
_cod_data_source_block khuong7_fulldata
_cod_depositor_comments
;
The following automatic conversions were performed:

'_symmetry_cell_setting' value 'Monoclinic' changed to 'monoclinic'
according to /home/saulius/struct/CIF-dictionaries/cif_core.dic
dictionary named 'cif_core.dic' version 2.4.2 from
2011-04-26.

'_exptl_absorpt_correction_type' value 'Multi-scan'
changed to 'multi-scan' according to
/home/saulius/struct/CIF-dictionaries/cif_core.dic dictionary named
'cif_core.dic' version 2.4.2 from 2011-04-26.

Automatic conversion script
Id: cif_fix_values 1891 2012-01-12 08:04:46Z andrius 
;
_cod_original_sg_symbol_H-M P2(1)/c
_cod_database_code 7023538

loop_
_symmetry_equiv_pos_as_xyz
'x, y, z'
'-x, y+1/2, -z+1/2'
'-x, -y, -z'
'x, -y-1/2, z-1/2'

loop_
_atom_site_label
_atom_site_type_symbol
_atom_site_fract_x
_atom_site_fract_y
_atom_site_fract_z
_atom_site_U_iso_or_equiv
_atom_site_adp_type
_atom_site_occupancy
_atom_site_symmetry_multiplicity
_atom_site_calc_flag
_atom_site_refinement_flags
_atom_site_disorder_assembly
_atom_site_disorder_group
Rh1 Rh 1.011510(15) 0.545799(15) 0.901674(17) 0.02417(9) Uani 1 1 d . . .
N1 N 1.12232(15) 0.69338(16) 0.91922(17) 0.0256(6) Uani 1 1 d . . .
C2 C 1.05098(19) 0.65672(19) 0.9345(2) 0.0241(7) Uani 1 1 d . . .
N3 N 1.00494(15) 0.71245(16) 0.97591(17) 0.0258(6) Uani 1 1 d . . .
C4 C 1.0472(2) 0.7812(2) 0.9860(2) 0.0318(8) Uani 1 1 d . . .
H4 H 1.0290 0.8297 1.0137 0.038 Uiso 1 1 calc R . .
C5 C 1.1201(2) 0.7694(2) 0.9499(2) 0.0319(8) Uani 1 1 d . . .
H5 H 1.1615 0.8079 0.9470 0.038 Uiso 1 1 calc R . .
C1A C 0.92388(19) 0.7018(2) 1.0114(2) 0.0297(8) Uani 1 1 d . . .
H1A H 0.9265 0.6726 1.0703 0.036 Uiso 1 1 calc R . .
H1B H 0.9010 0.7559 1.0234 0.036 Uiso 1 1 calc R . .
N1' N 0.77388(16) 0.60689(17) 0.87567(17) 0.0278(6) Uani 1 1 d . B .
N2' N 0.83606(16) 0.55981(16) 0.86085(17) 0.0272(6) Uani 1 1 d . . .
N3' N 0.89634(16) 0.59133(16) 0.90655(17) 0.0252(6) Uani 1 1 d . . .
C4' C 0.87141(19) 0.6573(2) 0.9493(2) 0.0267(8) Uani 1 1 d . . .
C5' C 0.79288(19) 0.6680(2) 0.9291(2) 0.0278(8) Uani 1 1 d . . .
H5' H 0.7595 0.7104 0.9495 0.033 Uiso 1 1 calc R . .
C6 C 1.19272(19) 0.66173(19) 0.8751(2) 0.0253(7) Uani 1 1 d . . .
C7 C 1.2576(2) 0.6403(2) 0.9284(2) 0.0303(8) Uani 1 1 d . . .
C8 C 1.3271(2) 0.6166(2) 0.8840(2) 0.0355(9) Uani 1 1 d . . .
H8 H 1.3715 0.6022 0.9199 0.043 Uiso 1 1 calc R . .
C9 C 1.3333(2) 0.6135(2) 0.7901(3) 0.0392(9) Uani 1 1 d . . .
C10 C 1.2662(2) 0.6343(2) 0.7400(2) 0.0404(9) Uani 1 1 d . . .
H10 H 1.2686 0.6310 0.6753 0.048 Uiso 1 1 calc R . .
C11 C 1.1952(2) 0.6599(2) 0.7809(2) 0.0317(8) Uani 1 1 d . . .
C12 C 1.2525(2) 0.6423(3) 1.0311(2) 0.0453(10) Uani 1 1 d . . .
H12A H 1.2380 0.6968 1.0512 0.068 Uiso 1 1 calc R . .
H12B H 1.3036 0.6276 1.0572 0.068 Uiso 1 1 calc R . .
H12C H 1.2126 0.6036 1.0517 0.068 Uiso 1 1 calc R . .
C13 C 1.4110(2) 0.5886(3) 0.7445(3) 0.0590(12) Uani 1 1 d . . .
H13A H 1.4552 0.6088 0.7809 0.089 Uiso 1 1 calc R . .
H13B H 1.4135 0.6118 0.6830 0.089 Uiso 1 1 calc R . .
H13C H 1.4138 0.5295 0.7406 0.089 Uiso 1 1 calc R . .
C14 C 1.1257(2) 0.6890(3) 0.7251(2) 0.0490(11) Uani 1 1 d . . .
H14A H 1.0800 0.6547 0.7377 0.073 Uiso 1 1 calc R . .
H14B H 1.1386 0.6861 0.6600 0.073 Uiso 1 1 calc R . .
H14C H 1.1135 0.7452 0.7415 0.073 Uiso 1 1 calc R . .
C6' C 0.69534(19) 0.5913(2) 0.8328(2) 0.0344(9) Uani 1 1 d . . .
H6'1 H 0.6923 0.5339 0.8133 0.041 Uiso 1 1 calc R A 1
H6'2 H 0.6894 0.6256 0.7778 0.041 Uiso 1 1 calc R A 1
C7' C 0.6274(2) 0.6097(3) 0.9008(3) 0.030(6) Uani 0.703(6) 1 d PG B 1
C8' C 0.5906(3) 0.6848(2) 0.9043(3) 0.0369(16) Uani 0.703(6) 1 d PG B 1
H8' H 0.6020 0.7246 0.8594 0.044 Uiso 0.703(6) 1 calc PR B 1
C9' C 0.5372(2) 0.70167(18) 0.9736(3) 0.0401(16) Uani 0.703(6) 1 d PG B 1
H9' H 0.5121 0.7530 0.9760 0.048 Uiso 0.703(6) 1 calc PR B 1
C10' C 0.52060(17) 0.6435(2) 1.0393(2) 0.0325(14) Uani 0.703(6) 1 d PG B 1
C11' C 0.5574(2) 0.5684(2) 1.0358(2) 0.0484(18) Uani 0.703(6) 1 d PG B 1
H11' H 0.5460 0.5286 1.0808 0.058 Uiso 0.703(6) 1 calc PR B 1
C12' C 0.6108(2) 0.5515(2) 0.9666(3) 0.0488(16) Uani 0.703(6) 1 d PG B 1
H12' H 0.6359 0.5002 0.9642 0.059 Uiso 0.703(6) 1 calc PR B 1
O1' O 0.4701(2) 0.6529(3) 1.1141(3) 0.0542(14) Uani 0.703(6) 1 d P B 1
C13' C 0.4523(4) 0.7305(4) 1.1387(4) 0.059(2) Uani 0.703(6) 1 d P B 1
H13G H 0.5008 0.7621 1.1440 0.088 Uiso 0.703(6) 1 calc PR B 1
H13E H 0.4250 0.7303 1.1976 0.088 Uiso 0.703(6) 1 calc PR B 1
H13F H 0.4183 0.7549 1.0922 0.088 Uiso 0.703(6) 1 calc PR B 1
C7" C 0.6324(12) 0.6123(10) 0.8954(13) 0.024(13) Uiso 0.297(6) 1 d P B 2
C8" C 0.5852(11) 0.6686(11) 0.8729(13) 0.050(6) Uiso 0.297(6) 1 d P B 2
H8" H 0.5940 0.6916 0.8144 0.060 Uiso 0.297(6) 1 calc PR B 2
C9" C 0.5221(11) 0.7016(12) 0.9217(12) 0.063(5) Uiso 0.297(6) 1 d P B 2
H9" H 0.4884 0.7417 0.8967 0.075 Uiso 0.297(6) 1 calc PR B 2
C10" C 0.5137(8) 0.6743(9) 1.0004(10) 0.025(4) Uiso 0.297(6) 1 d P B 2
C11" C 0.5542(8) 0.6078(9) 1.0363(10) 0.027(3) Uiso 0.297(6) 1 d P B 2
H11" H 0.5426 0.5841 1.0938 0.032 Uiso 0.297(6) 1 calc PR B 2
C12" C 0.61516(18) 0.5793(2) 0.9765(2) 0.024(4) Uiso 0.297(6) 1 d PG B 2
H12" H 0.6453 0.5340 0.9958 0.028 Uiso 0.297(6) 1 calc PR B 2
O1" O 0.4491(2) 0.7045(3) 1.0587(4) 0.046(3) Uiso 0.297(6) 1 d PG B 2
C13" C 0.4387(4) 0.6812(4) 1.1519(4) 0.059(5) Uiso 0.297(6) 1 d PG B 2
H13J H 0.4374 0.6220 1.1562 0.089 Uiso 0.297(6) 1 calc PR B 2
H13H H 0.3891 0.7035 1.1749 0.089 Uiso 0.297(6) 1 calc PR B 2
H13I H 0.4825 0.7021 1.1885 0.089 Uiso 0.297(6) 1 calc PR B 2
C1B C 1.1144(2) 0.5043(2) 0.8901(2) 0.0350(9) Uani 1 1 d . . .
O1B O 1.17411(16) 0.47267(15) 0.8834(2) 0.0553(8) Uani 1 1 d . . .
C2B C 0.9680(2) 0.4471(2) 0.8674(2) 0.0281(7) Uani 1 1 d . . .
O2B O 0.94120(15) 0.38929(15) 0.84768(15) 0.0376(6) Uani 1 1 d . . .
B1D B 0.7550(2) 0.5581(2) 0.5127(2) 0.0208(8) Uani 1 1 d . . .
C11D C 0.83709(17) 0.54956(19) 0.45050(19) 0.0205(6) Uani 1 1 d . . .
C12D C 0.8819(2) 0.4825(2) 0.4441(3) 0.0396(9) Uani 1 1 d . . .
H12D H 0.8640 0.4347 0.4737 0.047 Uiso 1 1 calc R . .
C13D C 0.9544(2) 0.4790(2) 0.3958(3) 0.0488(11) Uani 1 1 d . . .
H13D H 0.9831 0.4297 0.3956 0.059 Uiso 1 1 calc R . .
C14D C 0.9836(2) 0.5422(2) 0.3508(2) 0.0313(8) Uani 1 1 d . . .
H14D H 1.0325 0.5400 0.3196 0.038 Uiso 1 1 calc R . .
C15D C 0.9394(2) 0.6092(2) 0.3523(2) 0.0310(8) Uani 1 1 d . . .
H15D H 0.9562 0.6556 0.3194 0.037 Uiso 1 1 calc R . .
C16D C 0.86839(19) 0.6125(2) 0.4019(2) 0.0279(8) Uani 1 1 d . . .
H16D H 0.8402 0.6621 0.4014 0.033 Uiso 1 1 calc R . .
C21D C 0.67547(19) 0.57678(19) 0.4508(2) 0.0256(7) Uani 1 1 d . . .
C22D C 0.6761(2) 0.5948(2) 0.3583(2) 0.0318(8) Uani 1 1 d . . .
H22D H 0.7249 0.5970 0.3267 0.038 Uiso 1 1 calc R . .
C23D C 0.6061(2) 0.6098(2) 0.3104(3) 0.0449(10) Uani 1 1 d . . .
H23D H 0.6085 0.6220 0.2471 0.054 Uiso 1 1 calc R . .
C24D C 0.5326(2) 0.6070(2) 0.3540(3) 0.0462(10) Uani 1 1 d . . .
H24D H 0.4859 0.6176 0.3206 0.055 Uiso 1 1 calc R . .
C25D C 0.5292(2) 0.5891(2) 0.4444(3) 0.0432(10) Uani 1 1 d . . .
H25D H 0.4801 0.5863 0.4750 0.052 Uiso 1 1 calc R . .
C26D C 0.5988(2) 0.5750(2) 0.4913(3) 0.0356(9) Uani 1 1 d . . .
H26D H 0.5954 0.5633 0.5547 0.043 Uiso 1 1 calc R . .
C31D C 0.77146(19) 0.63153(19) 0.5831(2) 0.0246(7) Uani 1 1 d . . .
C32D C 0.7207(2) 0.6958(2) 0.5937(2) 0.0327(8) Uani 1 1 d . . .
H32D H 0.6730 0.6971 0.5600 0.039 Uiso 1 1 calc R . .
C33D C 0.7382(3) 0.7574(2) 0.6520(3) 0.0464(11) Uani 1 1 d . . .
H33D H 0.7030 0.8019 0.6570 0.056 Uiso 1 1 calc R . .
C34D C 0.8061(3) 0.7567(2) 0.7043(2) 0.0480(11) Uani 1 1 d . . .
H34D H 0.8166 0.7998 0.7455 0.058 Uiso 1 1 calc R . .
C35D C 0.8581(2) 0.6938(2) 0.6963(2) 0.0378(9) Uani 1 1 d . . .
H35D H 0.9047 0.6924 0.7320 0.045 Uiso 1 1 calc R . .
C36D C 0.8416(2) 0.6335(2) 0.6364(2) 0.0279(8) Uani 1 1 d . . .
H36D H 0.8784 0.5906 0.6297 0.034 Uiso 1 1 calc R . .
C41D C 0.73738(17) 0.47640(18) 0.5691(2) 0.0198(7) Uani 1 1 d . . .
C42D C 0.76296(19) 0.4608(2) 0.6573(2) 0.0277(7) Uani 1 1 d . . .
H42D H 0.7940 0.5005 0.6874 0.033 Uiso 1 1 calc R . .
C43D C 0.7457(2) 0.3917(2) 0.7021(2) 0.0340(8) Uani 1 1 d . . .
H43D H 0.7639 0.3834 0.7627 0.041 Uiso 1 1 calc R . .
C44D C 0.7019(2) 0.3341(2) 0.6596(2) 0.0332(8) Uani 1 1 d . . .
H44D H 0.6883 0.2857 0.6910 0.040 Uiso 1 1 calc R . .
C45D C 0.67752(19) 0.3458(2) 0.5720(2) 0.0307(8) Uani 1 1 d . . .
H45D H 0.6479 0.3050 0.5419 0.037 Uiso 1 1 calc R . .
C46D C 0.69532(18) 0.4153(2) 0.5278(2) 0.0248(7) Uani 1 1 d . . .
H46D H 0.6783 0.4221 0.4665 0.030 Uiso 1 1 calc R . .

loop_
_atom_site_aniso_label
_atom_site_aniso_U_11
_atom_site_aniso_U_22
_atom_site_aniso_U_33
_atom_site_aniso_U_23
_atom_site_aniso_U_13
_atom_site_aniso_U_12
Rh1 0.03030(15) 0.02016(13) 0.02205(14) -0.00211(12) 0.00508(10) -0.00098(13)
N1 0.0284(16) 0.0241(15) 0.0243(15) -0.0046(12) 0.0019(12) -0.0026(12)
C2 0.0301(19) 0.0245(18) 0.0178(16) -0.0016(13) 0.0015(14) 0.0024(15)
N3 0.0279(15) 0.0241(15) 0.0253(15) -0.0080(12) 0.0014(12) -0.0016(12)
C4 0.032(2) 0.0246(19) 0.038(2) -0.0116(15) -0.0031(17) -0.0032(16)
C5 0.037(2) 0.0259(19) 0.033(2) -0.0090(15) 0.0004(17) -0.0044(16)
C1A 0.0307(19) 0.0296(19) 0.0288(19) -0.0111(15) 0.0062(15) -0.0004(15)
N1' 0.0279(16) 0.0299(16) 0.0255(15) -0.0041(12) 0.0045(12) -0.0057(13)
N2' 0.0299(15) 0.0270(16) 0.0248(14) -0.0036(12) 0.0021(12) -0.0043(13)
N3' 0.0337(16) 0.0220(15) 0.0200(14) -0.0015(11) 0.0048(12) -0.0041(13)
C4' 0.0318(19) 0.0258(18) 0.0225(17) -0.0041(14) 0.0056(15) -0.0063(15)
C5' 0.031(2) 0.0250(18) 0.0271(18) -0.0055(15) 0.0046(15) -0.0024(15)
C6 0.0278(18) 0.0196(17) 0.0286(18) -0.0036(14) 0.0079(15) -0.0044(14)
C7 0.035(2) 0.0253(18) 0.0311(19) -0.0010(15) 0.0027(16) -0.0048(16)
C8 0.036(2) 0.0246(19) 0.046(2) 0.0010(16) 0.0057(18) 0.0021(16)
C9 0.043(2) 0.0218(19) 0.053(2) -0.0122(17) 0.013(2) -0.0062(17)
C10 0.054(3) 0.036(2) 0.032(2) -0.0138(17) 0.0149(19) -0.0112(19)
C11 0.041(2) 0.0283(19) 0.0256(18) -0.0053(15) 0.0040(16) -0.0079(16)
C12 0.042(2) 0.062(3) 0.032(2) 0.0083(19) -0.0029(18) 0.004(2)
C13 0.055(3) 0.047(3) 0.074(3) -0.016(2) 0.031(2) -0.001(2)
C14 0.054(3) 0.064(3) 0.029(2) 0.0010(19) -0.0045(19) -0.008(2)
C6' 0.032(2) 0.041(2) 0.0303(19) -0.0062(16) -0.0029(16) -0.0064(17)
C7' 0.028(7) 0.030(7) 0.031(7) -0.004(2) -0.001(2) -0.003(2)
C8' 0.034(3) 0.027(3) 0.049(4) -0.008(3) 0.003(3) -0.007(3)
C9' 0.035(4) 0.029(3) 0.057(5) -0.004(3) -0.002(3) -0.007(3)
C10' 0.030(3) 0.038(4) 0.030(3) -0.005(3) 0.009(3) -0.005(3)
C11' 0.064(4) 0.029(4) 0.053(4) 0.010(3) 0.020(3) 0.011(3)
C12' 0.065(4) 0.026(3) 0.056(4) 0.003(3) 0.011(3) 0.004(3)
O1' 0.053(3) 0.057(3) 0.053(3) 0.004(2) 0.018(2) 0.014(2)
C13' 0.058(4) 0.074(5) 0.045(4) -0.010(3) 0.012(3) 0.018(4)
C1B 0.045(2) 0.0171(18) 0.043(2) -0.0012(16) 0.0108(18) -0.0020(17)
O1B 0.0413(17) 0.0265(16) 0.098(2) 0.0027(14) 0.0205(16) 0.0057(13)
C2B 0.0360(19) 0.028(2) 0.0203(17) 0.0016(15) 0.0065(15) 0.0021(17)
O2B 0.0566(17) 0.0226(14) 0.0335(14) -0.0030(11) 0.0028(12) -0.0088(13)
B1D 0.0237(19) 0.0174(19) 0.0213(18) 0.0027(14) 0.0012(15) 0.0026(15)
C11D 0.0226(16) 0.0220(16) 0.0170(15) -0.0022(14) -0.0024(13) -0.0010(14)
C12D 0.042(2) 0.0269(19) 0.050(2) 0.0127(17) 0.0235(19) 0.0053(17)
C13D 0.050(2) 0.037(2) 0.060(3) 0.0121(19) 0.032(2) 0.0216(19)
C14D 0.0289(18) 0.042(2) 0.0228(17) 0.0016(17) 0.0067(14) 0.0010(18)
C15D 0.035(2) 0.033(2) 0.0248(18) 0.0065(15) 0.0045(16) -0.0078(17)
C16D 0.034(2) 0.0213(17) 0.0286(18) 0.0030(14) 0.0037(16) 0.0018(15)
C21D 0.0254(18) 0.0169(16) 0.0345(19) 0.0039(14) 0.0008(15) -0.0003(14)
C22D 0.0285(19) 0.030(2) 0.037(2) 0.0067(16) -0.0025(16) -0.0035(16)
C23D 0.043(2) 0.045(2) 0.046(2) 0.0124(19) -0.015(2) -0.0023(19)
C24D 0.033(2) 0.033(2) 0.072(3) 0.010(2) -0.019(2) 0.0006(18)
C25D 0.024(2) 0.035(2) 0.071(3) 0.013(2) 0.0051(19) 0.0052(17)
C26D 0.029(2) 0.030(2) 0.048(2) 0.0089(17) 0.0042(17) 0.0045(16)
C31D 0.0326(19) 0.0195(17) 0.0216(17) 0.0029(13) 0.0123(15) -0.0026(14)
C32D 0.044(2) 0.0272(19) 0.0265(19) 0.0029(15) 0.0079(16) 0.0069(17)
C33D 0.075(3) 0.024(2) 0.039(2) -0.0032(17) 0.023(2) 0.010(2)
C34D 0.082(3) 0.035(2) 0.027(2) -0.0082(17) 0.013(2) -0.015(2)
C35D 0.051(2) 0.038(2) 0.0241(19) -0.0002(16) 0.0072(17) -0.0186(19)
C36D 0.035(2) 0.0263(18) 0.0220(17) 0.0010(14) 0.0085(15) -0.0066(15)
C41D 0.0155(15) 0.0203(17) 0.0236(17) -0.0015(13) 0.0039(13) 0.0049(12)
C42D 0.0342(19) 0.0240(18) 0.0249(17) -0.0019(15) 0.0030(15) 0.0029(16)
C43D 0.048(2) 0.029(2) 0.0247(18) 0.0067(15) 0.0070(17) 0.0051(18)
C44D 0.032(2) 0.0249(19) 0.042(2) 0.0083(16) 0.0180(17) 0.0044(16)
C45D 0.0234(18) 0.0207(18) 0.048(2) -0.0027(16) 0.0027(16) 0.0010(14)
C46D 0.0201(17) 0.0258(18) 0.0285(18) -0.0012(14) -0.0019(14) 0.0045(14)

loop_
_atom_type_symbol
_atom_type_description
_atom_type_scat_dispersion_real
_atom_type_scat_dispersion_imag
_atom_type_scat_source
C C 0.0033 0.0016 'International Tables Vol C Tables 4.2.6.8 and 6.1.1.4'
H H 0.0000 0.0000 'International Tables Vol C Tables 4.2.6.8 and 6.1.1.4'
B B 0.0013 0.0007 'International Tables Vol C Tables 4.2.6.8 and 6.1.1.4'
N N 0.0061 0.0033 'International Tables Vol C Tables 4.2.6.8 and 6.1.1.4'
Rh Rh -1.1178 0.9187 'International Tables Vol C Tables 4.2.6.8 and 6.1.1.4'
O O 0.0106 0.0060 'International Tables Vol C Tables 4.2.6.8 and 6.1.1.4'

loop_
_geom_angle_atom_site_label_1
_geom_angle_atom_site_label_2
_geom_angle_atom_site_label_3
_geom_angle
C2B Rh1 C1B 91.51(15)
C2B Rh1 C2 175.44(14)
C1B Rh1 C2 92.47(14)
C2B Rh1 N3' 87.23(13)
C1B Rh1 N3' 176.76(13)
C2 Rh1 N3' 88.68(12)
C5 N1 C2 109.6(3)
C5 N1 C6 120.7(3)
C2 N1 C6 129.7(3)
N3 C2 N1 106.5(3)
N3 C2 Rh1 122.3(2)
N1 C2 Rh1 131.1(2)
C4 N3 C2 108.3(3)
C4 N3 C1A 123.7(3)
C2 N3 C1A 127.9(3)
N3 C4 C5 108.7(3)
N3 C4 H4 125.7
C5 C4 H4 125.7
N1 C5 C4 107.0(3)
N1 C5 H5 126.5
C4 C5 H5 126.5
C4' C1A N3 114.0(3)
C4' C1A H1A 108.8
N3 C1A H1A 108.8
C4' C1A H1B 108.8
N3 C1A H1B 108.8
H1A C1A H1B 107.7
C5' N1' N2' 110.5(3)
C5' N1' C6' 126.9(3)
N2' N1' C6' 122.6(3)
N3' N2' N1' 107.6(2)
C4' N3' N2' 108.2(3)
C4' N3' Rh1 127.5(2)
N2' N3' Rh1 124.2(2)
N3' C4' C5' 108.2(3)
N3' C4' C1A 120.5(3)
C5' C4' C1A 131.0(3)
N1' C5' C4' 105.5(3)
N1' C5' H5' 127.2
C4' C5' H5' 127.2
C11 C6 C7 122.0(3)
C11 C6 N1 118.4(3)
C7 C6 N1 119.4(3)
C6 C7 C8 118.4(3)
C6 C7 C12 120.5(3)
C8 C7 C12 121.1(3)
C9 C8 C7 122.4(3)
C9 C8 H8 118.8
C7 C8 H8 118.8
C8 C9 C10 116.8(3)
C8 C9 C13 120.5(4)
C10 C9 C13 122.6(4)
C9 C10 C11 123.3(3)
C9 C10 H10 118.4
C11 C10 H10 118.4
C6 C11 C10 117.1(3)
C6 C11 C14 120.6(3)
C10 C11 C14 122.2(3)
C7 C12 H12A 109.5
C7 C12 H12B 109.5
H12A C12 H12B 109.5
C7 C12 H12C 109.5
H12A C12 H12C 109.5
H12B C12 H12C 109.5
C9 C13 H13A 109.5
C9 C13 H13B 109.5
H13A C13 H13B 109.5
C9 C13 H13C 109.5
H13A C13 H13C 109.5
H13B C13 H13C 109.5
C11 C14 H14A 109.5
C11 C14 H14B 109.5
H14A C14 H14B 109.5
C11 C14 H14C 109.5
H14A C14 H14C 109.5
H14B C14 H14C 109.5
C7" C6' N1' 110.6(7)
C7" C6' C7' 2.5(8)
N1' C6' C7' 111.1(3)
C7" C6' H6'1 111.8
N1' C6' H6'1 109.4
C7' C6' H6'1 109.4
C7" C6' H6'2 107.5
N1' C6' H6'2 109.4
C7' C6' H6'2 109.4
H6'1 C6' H6'2 108.0
C8' C7' C12' 120.0
C8' C7' C6' 122.2(3)
C12' C7' C6' 117.3(3)
C7' C8' C9' 120.0
C7' C8' H8' 120.0
C9' C8' H8' 120.0
C10' C9' C8' 120.0
C10' C9' H9' 120.0
C8' C9' H9' 120.0
C9' C10' C11' 120.0
C9' C10' O1' 126.1(3)
C11' C10' O1' 113.9(3)
C12' C11' C10' 120.0
C12' C11' H11' 120.0
C10' C11' H11' 120.0
C11' C12' C7' 120.0
C11' C12' H12' 120.0
C7' C12' H12' 120.0
C13' O1' C10' 116.6(5)
C8" C7" C12" 112.9(18)
C8" C7" C6' 118.5(18)
C12" C7" C6' 128.6(11)
C7" C8" C9" 130(2)
C7" C8" H8" 115.2
C9" C8" H8" 115.2
C10" C9" C8" 114.8(18)
C10" C9" H9" 122.6
C8" C9" H9" 122.6
C9" C10" C11" 125.1(15)
C9" C10" O1" 119.8(14)
C11" C10" O1" 114.5(10)
C10" C11" C12" 112.6(11)
C10" C11" H11" 123.7
C12" C11" H11" 123.7
C7" C12" C11" 124.4(9)
C7" C12" H12" 117.8
C11" C12" H12" 117.8
C13" O1" C10" 123.5(5)
O1" C13" H13J 109.5
O1" C13" H13H 109.5
H13J C13" H13H 109.5
O1" C13" H13I 109.5
H13J C13" H13I 109.5
H13H C13" H13I 109.5
O1B C1B Rh1 174.2(3)
O2B C2B Rh1 178.9(3)
C41D B1D C31D 109.6(2)
C41D B1D C21D 106.5(3)
C31D B1D C21D 110.5(3)
C41D B1D C11D 111.3(3)
C31D B1D C11D 105.4(2)
C21D B1D C11D 113.5(2)
C12D C11D C16D 111.6(3)
C12D C11D B1D 125.4(3)
C16D C11D B1D 123.0(3)
C11D C12D C13D 123.9(3)
C11D C12D H12D 118.0
C13D C12D H12D 118.0
C14D C13D C12D 122.5(3)
C14D C13D H13D 118.8
C12D C13D H13D 118.8
C13D C14D C15D 115.6(3)
C13D C14D H14D 122.2
C15D C14D H14D 122.2
C14D C15D C16D 121.4(3)
C14D C15D H15D 119.3
C16D C15D H15D 119.3
C11D C16D C15D 124.9(3)
C11D C16D H16D 117.5
C15D C16D H16D 117.5
C22D C21D C26D 114.6(3)
C22D C21D B1D 124.6(3)
C26D C21D B1D 120.8(3)
C21D C22D C23D 121.2(3)
C21D C22D H22D 119.4
C23D C22D H22D 119.4
C24D C23D C22D 121.5(4)
C24D C23D H23D 119.2
C22D C23D H23D 119.2
C25D C24D C23D 119.2(3)
C25D C24D H24D 120.4
C23D C24D H24D 120.4
C24D C25D C26D 118.8(4)
C24D C25D H25D 120.6
C26D C25D H25D 120.6
C25D C26D C21D 124.6(3)
C25D C26D H26D 117.7
C21D C26D H26D 117.7
C32D C31D C36D 116.4(3)
C32D C31D B1D 122.8(3)
C36D C31D B1D 120.7(3)
C33D C32D C31D 120.7(4)
C33D C32D H32D 119.6
C31D C32D H32D 119.6
C32D C33D C34D 121.5(4)
C32D C33D H33D 119.3
C34D C33D H33D 119.3
C35D C34D C33D 119.8(4)
C35D C34D H34D 120.1
C33D C34D H34D 120.1
C36D C35D C34D 118.7(4)
C36D C35D H35D 120.7
C34D C35D H35D 120.7
C35D C36D C31D 122.9(3)
C35D C36D H36D 118.6
C31D C36D H36D 118.6
C46D C41D C42D 115.9(3)
C46D C41D B1D 119.1(3)
C42D C41D B1D 125.1(3)
C43D C42D C41D 122.8(3)
C43D C42D H42D 118.6
C41D C42D H42D 118.6
C42D C43D C44D 119.3(3)
C42D C43D H43D 120.4
C44D C43D H43D 120.4
C43D C44D C45D 119.9(3)
C43D C44D H44D 120.0
C45D C44D H44D 120.0
C46D C45D C44D 120.3(3)
C46D C45D H45D 119.9
C44D C45D H45D 119.9
C45D C46D C41D 121.9(3)
C45D C46D H46D 119.1
C41D C46D H46D 119.1

loop_
_geom_bond_atom_site_label_1
_geom_bond_atom_site_label_2
_geom_bond_distance
Rh1 C2B 1.860(4)
Rh1 C1B 1.888(4)
Rh1 C2 2.010(3)
Rh1 N3' 2.100(3)
N1 C5 1.333(4)
N1 C2 1.375(4)
N1 C6 1.458(4)
C2 N3 1.352(4)
N3 C4 1.352(4)
N3 C1A 1.484(4)
C4 C5 1.363(5)
C4 H4 0.9500
C5 H5 0.9500
C1A C4' 1.471(4)
C1A H1A 0.9900
C1A H1B 0.9900
N1' C5' 1.317(4)
N1' N2' 1.331(4)
N1' C6' 1.499(4)
N2' N3' 1.331(4)
N3' C4' 1.327(4)
C4' C5' 1.379(5)
C5' H5' 0.9500
C6 C11 1.380(4)
C6 C7 1.397(5)
C7 C8 1.406(5)
C7 C12 1.507(5)
C8 C9 1.380(5)
C8 H8 0.9500
C9 C10 1.399(5)
C9 C13 1.537(5)
C10 C11 1.414(5)
C10 H10 0.9500
C11 C14 1.516(5)
C12 H12A 0.9800
C12 H12B 0.9800
C12 H12C 0.9800
C13 H13A 0.9800
C13 H13B 0.9800
C13 H13C 0.9800
C14 H14A 0.9800
C14 H14B 0.9800
C14 H14C 0.9800
C6' C7" 1.45(2)
C6' C7' 1.556(4)
C6' H6'1 0.9900
C6' H6'2 0.9900
C7' C8' 1.3900
C7' C12' 1.3900
C8' C9' 1.3900
C8' H8' 0.9500
C9' C10' 1.3900
C9' H9' 0.9500
C10' C11' 1.3900
C10' O1' 1.400(4)
C11' C12' 1.3900
C11' H11' 0.9500
C12' H12' 0.9500
O1' C13' 1.366(7)
C13' H13G 0.9800
C13' H13E 0.9800
C13' H13F 0.9800
C7" C8" 1.27(2)
C7" C12" 1.34(2)
C8" C9" 1.40(2)
C8" H8" 0.9500
C9" C10" 1.25(2)
C9" H9" 0.9500
C10" C11" 1.398(19)
C10" O1" 1.479(15)
C11" C12" 1.437(14)
C11" H11" 0.9500
C12" H12" 0.9500
O1" C13" 1.4294
C13" H13J 0.9800
C13" H13H 0.9800
C13" H13I 0.9800
C1B O1B 1.146(4)
C2B O2B 1.097(4)
B1D C41D 1.611(4)
B1D C31D 1.615(5)
B1D C21D 1.658(5)
B1D C11D 1.673(5)
C11D C12D 1.348(5)
C11D C16D 1.368(4)
C12D C13D 1.424(5)
C12D H12D 0.9500
C13D C14D 1.331(5)
C13D H13D 0.9500
C14D C15D 1.338(5)
C14D H14D 0.9500
C15D C16D 1.410(5)
C15D H15D 0.9500
C16D H16D 0.9500
C21D C22D 1.387(5)
C21D C26D 1.433(5)
C22D C23D 1.404(5)
C22D H22D 0.9500
C23D C24D 1.404(5)
C23D H23D 0.9500
C24D C25D 1.358(5)
C24D H24D 0.9500
C25D C26D 1.389(5)
C25D H25D 0.9500
C26D H26D 0.9500
C31D C32D 1.377(5)
C31D C36D 1.427(5)
C32D C33D 1.362(5)
C32D H32D 0.9500
C33D C34D 1.386(6)
C33D H33D 0.9500
C34D C35D 1.369(5)
C34D H34D 0.9500
C35D C36D 1.358(5)
C35D H35D 0.9500
C36D H36D 0.9500
C41D C46D 1.378(4)
C41D C42D 1.387(4)
C42D C43D 1.350(5)
C42D H42D 0.9500
C43D C44D 1.360(5)
C43D H43D 0.9500
C44D C45D 1.362(5)
C44D H44D 0.9500
C45D C46D 1.353(5)
C45D H45D 0.9500
C46D H46D 0.9500

loop_
_geom_torsion_atom_site_label_1
_geom_torsion_atom_site_label_2
_geom_torsion_atom_site_label_3
_geom_torsion_atom_site_label_4
_geom_torsion
C5 N1 C2 N3 -0.3(3)
C6 N1 C2 N3 -178.6(3)
C5 N1 C2 Rh1 177.1(2)
C6 N1 C2 Rh1 -1.2(5)
C2B Rh1 C2 N3 47.5(17)
C1B Rh1 C2 N3 -161.7(3)
N3' Rh1 C2 N3 21.3(2)
C2B Rh1 C2 N1 -129.6(16)
C1B Rh1 C2 N1 21.2(3)
N3' Rh1 C2 N1 -155.8(3)
N1 C2 N3 C4 -0.2(3)
Rh1 C2 N3 C4 -177.9(2)
N1 C2 N3 C1A -176.3(3)
Rh1 C2 N3 C1A 6.0(4)
C2 N3 C4 C5 0.7(4)
C1A N3 C4 C5 176.9(3)
C2 N1 C5 C4 0.7(4)
C6 N1 C5 C4 179.2(3)
N3 C4 C5 N1 -0.8(4)
C4 N3 C1A C4' 140.2(3)
C2 N3 C1A C4' -44.3(4)
C5' N1' N2' N3' 0.4(3)
C6' N1' N2' N3' 178.3(3)
N1' N2' N3' C4' 0.0(3)
N1' N2' N3' Rh1 -176.19(19)
C2B Rh1 N3' C4' 161.2(3)
C1B Rh1 N3' C4' -132(2)
C2 Rh1 N3' C4' -20.8(3)
C2B Rh1 N3' N2' -23.4(2)
C1B Rh1 N3' N2' 44(2)
C2 Rh1 N3' N2' 154.6(2)
N2' N3' C4' C5' -0.5(4)
Rh1 N3' C4' C5' 175.6(2)
N2' N3' C4' C1A 175.2(3)
Rh1 N3' C4' C1A -8.7(4)
N3 C1A C4' N3' 43.4(4)
N3 C1A C4' C5' -142.0(3)
N2' N1' C5' C4' -0.7(4)
C6' N1' C5' C4' -178.5(3)
N3' C4' C5' N1' 0.7(4)
C1A C4' C5' N1' -174.4(3)
C5 N1 C6 C11 -98.7(4)
C2 N1 C6 C11 79.4(4)
C5 N1 C6 C7 76.2(4)
C2 N1 C6 C7 -105.6(4)
C11 C6 C7 C8 0.2(5)
N1 C6 C7 C8 -174.6(3)
C11 C6 C7 C12 -179.4(3)
N1 C6 C7 C12 5.8(5)
C6 C7 C8 C9 -0.3(5)
C12 C7 C8 C9 179.3(3)
C7 C8 C9 C10 -0.7(5)
C7 C8 C9 C13 178.9(3)
C8 C9 C10 C11 1.8(5)
C13 C9 C10 C11 -177.8(3)
C7 C6 C11 C10 0.8(5)
N1 C6 C11 C10 175.7(3)
C7 C6 C11 C14 -175.7(3)
N1 C6 C11 C14 -0.9(5)
C9 C10 C11 C6 -1.9(5)
C9 C10 C11 C14 174.6(4)
C5' N1' C6' C7" -38.2(9)
N2' N1' C6' C7" 144.2(8)
C5' N1' C6' C7' -40.9(5)
N2' N1' C6' C7' 141.6(3)
C7" C6' C7' C8' 14(17)
N1' C6' C7' C8' 92.9(3)
C7" C6' C7' C12' -159(18)
N1' C6' C7' C12' -79.2(4)
C12' C7' C8' C9' 0.0
C6' C7' C8' C9' -172.0(4)
C7' C8' C9' C10' 0.0
C8' C9' C10' C11' 0.0
C8' C9' C10' O1' 178.0(4)
C9' C10' C11' C12' 0.0
O1' C10' C11' C12' -178.3(3)
C10' C11' C12' C7' 0.0
C8' C7' C12' C11' 0.0
C6' C7' C12' C11' 172.3(4)
C9' C10' O1' C13' -18.7(6)
C11' C10' O1' C13' 159.5(4)
N1' C6' C7" C8" 117.3(15)
C7' C6' C7" C8" -141(18)
N1' C6' C7" C12" -63.5(19)
C7' C6' C7" C12" 38(16)
C12" C7" C8" C9" 3(3)
C6' C7" C8" C9" -177.7(16)
C7" C8" C9" C10" 4(3)
C8" C9" C10" C11" -9(2)
C8" C9" C10" O1" 180.0(13)
C9" C10" C11" C12" 8(2)
O1" C10" C11" C12" 178.6(9)
C8" C7" C12" C11" -5(2)
C6' C7" C12" C11" 176.0(12)
C10" C11" C12" C7" 0.3(18)
C9" C10" O1" C13" -175.1(11)
C11" C10" O1" C13" 13.4(14)
C2B Rh1 C1B O1B -18(3)
C2 Rh1 C1B O1B 164(3)
N3' Rh1 C1B O1B -85(4)
C1B Rh1 C2B O2B 163(17)
C2 Rh1 C2B O2B -46(17)
N3' Rh1 C2B O2B -20(17)
C41D B1D C11D C12D 2.6(4)
C31D B1D C11D C12D 121.4(3)
C21D B1D C11D C12D -117.5(4)
C41D B1D C11D C16D -174.9(3)
C31D B1D C11D C16D -56.1(4)
C21D B1D C11D C16D 65.0(4)
C16D C11D C12D C13D 2.4(5)
B1D C11D C12D C13D -175.3(3)
C11D C12D C13D C14D -1.4(7)
C12D C13D C14D C15D -1.2(6)
C13D C14D C15D C16D 2.4(5)
C12D C11D C16D C15D -1.2(5)
B1D C11D C16D C15D 176.6(3)
C14D C15D C16D C11D -1.3(5)
C41D B1D C21D C22D -131.3(3)
C31D B1D C21D C22D 109.8(4)
C11D B1D C21D C22D -8.4(4)
C41D B1D C21D C26D 48.6(4)
C31D B1D C21D C26D -70.3(4)
C11D B1D C21D C26D 171.4(3)
C26D C21D C22D C23D 0.0(5)
B1D C21D C22D C23D 179.9(3)
C21D C22D C23D C24D -0.1(6)
C22D C23D C24D C25D -0.3(6)
C23D C24D C25D C26D 0.8(6)
C24D C25D C26D C21D -0.9(6)
C22D C21D C26D C25D 0.5(5)
B1D C21D C26D C25D -179.4(3)
C41D B1D C31D C32D -111.5(3)
C21D B1D C31D C32D 5.6(4)
C11D B1D C31D C32D 128.6(3)
C41D B1D C31D C36D 70.0(4)
C21D B1D C31D C36D -172.9(3)
C11D B1D C31D C36D -49.9(4)
C36D C31D C32D C33D 0.4(5)
B1D C31D C32D C33D -178.1(3)
C31D C32D C33D C34D -1.8(6)
C32D C33D C34D C35D 1.4(6)
C33D C34D C35D C36D 0.4(5)
C34D C35D C36D C31D -1.8(5)
C32D C31D C36D C35D 1.3(5)
B1D C31D C36D C35D 180.0(3)
C31D B1D C41D C46D 156.9(3)
C21D B1D C41D C46D 37.3(4)
C11D B1D C41D C46D -86.9(3)
C31D B1D C41D C42D -24.6(4)
C21D B1D C41D C42D -144.2(3)
C11D B1D C41D C42D 91.6(3)
C46D C41D C42D C43D -2.5(5)
B1D C41D C42D C43D 179.0(3)
C41D C42D C43D C44D 0.5(5)
C42D C43D C44D C45D 1.5(5)
C43D C44D C45D C46D -1.4(5)
C44D C45D C46D C41D -0.7(5)
C42D C41D C46D C45D 2.5(5)
B1D C41D C46D C45D -178.9(3)
